data_4332808
loop_
_publ_author_name
'Eisler, Dana J.'
'Puddephatt, Richard J.'

_publ_section_title
;
 Structure and Dynamics of Tetrakis(thiophosphinato)resorcinarene
 Complexes of Silver(I), Gold(I), and Palladium(II)
;
_journal_issue 18
_journal_name_full 'Inorganic Chemistry'
_journal_page_first 7295
_journal_page_last 7305
_journal_paper_doi 10.1021/ic060865z
_journal_volume 45
_journal_year 2006
_chemical_formula_sum 'C145 H126 Cl10 O17 P4 S4'
_chemical_formula_weight 2747.08
_chemical_name_systematic
; 
 ? 
;
_space_group_IT_number 60
_symmetry_cell_setting orthorhombic
_symmetry_space_group_name_Hall '-P 2n 2ab'
_symmetry_space_group_name_H-M 'P b c n'
_atom_sites_solution_hydrogens geom
_atom_sites_solution_primary direct
_atom_sites_solution_secondary difmap
_audit_creation_method SHELXL-97
_cell_angle_alpha 90.00
_cell_angle_beta 90.00
_cell_angle_gamma 90.00
_cell_formula_units_Z 4
_cell_length_a 33.460(7)
_cell_length_b 17.535(4)
_cell_length_c 24.043(5)
_cell_measurement_temperature 150(2)
_cell_volume 14107(5)
_computing_cell_refinement 'Nonius DENZO'
_computing_data_collection 'Nonius COLLECT'
_computing_data_reduction 'Nonius DENZO'
_computing_molecular_graphics 'Bruker SHELXTL'
_computing_publication_material 'Bruker SHELXTL'
_computing_structure_refinement 'SHELXL-97 (Sheldrick, 1997)'
_computing_structure_solution 'SHELXS-97 (Sheldrick, 1990)'
_diffrn_ambient_temperature 150(2)
_diffrn_measured_fraction_theta_full 0.999
_diffrn_measured_fraction_theta_max 0.999
_diffrn_measurement_device_type 'Nonius Kappa CCD'
_diffrn_measurement_method 'phi\omega scans'
_diffrn_radiation_monochromator graphite
_diffrn_radiation_source 'fine-focus sealed tube'
_diffrn_radiation_type MoK\a
_diffrn_radiation_wavelength 0.71073
_diffrn_reflns_av_R_equivalents 0.0576
_diffrn_reflns_av_sigmaI/netI 0.0708
_diffrn_reflns_limit_h_max 39
_diffrn_reflns_limit_h_min -39
_diffrn_reflns_limit_k_max 20
_diffrn_reflns_limit_k_min -20
_diffrn_reflns_limit_l_max 28
_diffrn_reflns_limit_l_min -28
_diffrn_reflns_number 187990
_diffrn_reflns_theta_full 24.71
_diffrn_reflns_theta_max 24.71
_diffrn_reflns_theta_min 2.62
_exptl_absorpt_coefficient_mu 0.364
_exptl_absorpt_correction_T_max 0.9542
_exptl_absorpt_correction_T_min 0.8680
_exptl_absorpt_correction_type integration
_exptl_crystal_colour colourless
_exptl_crystal_density_diffrn 1.293
_exptl_crystal_density_method 'not measured'
_exptl_crystal_description rod
_exptl_crystal_F_000 5704
_exptl_crystal_size_max 0.40
_exptl_crystal_size_mid 0.15
_exptl_crystal_size_min 0.13
_refine_diff_density_max 0.829
_refine_diff_density_min -0.879
_refine_diff_density_rms 0.084
_refine_ls_extinction_method none
_refine_ls_goodness_of_fit_ref 1.070
_refine_ls_hydrogen_treatment constr
_refine_ls_matrix_type full
_refine_ls_number_parameters 715
_refine_ls_number_reflns 12016
_refine_ls_number_restraints 44
_refine_ls_restrained_S_all 1.078
_refine_ls_R_factor_all 0.1306
_refine_ls_R_factor_gt 0.0722
_refine_ls_shift/su_max 0.009
_refine_ls_shift/su_mean 0.000
_refine_ls_structure_factor_coef Fsqd
_refine_ls_weighting_details 'calc w=1/[\s^2^(Fo^2^)+(0.1379P)^2^+5.0000P] where P=(Fo^2^+2Fc^2^)/3'
_refine_ls_weighting_scheme calc
_refine_ls_wR_factor_gt 0.2116
_refine_ls_wR_factor_ref 0.2447
_reflns_number_gt 6968
_reflns_number_total 12016
_reflns_threshold_expression >2sigma(I)
_cod_data_source_file ic060865zsup1.cif
_cod_data_source_block 6
_cod_depositor_comments
;
The following automatic conversions were performed:

'_symmetry_cell_setting' value 'Orthorhombic' changed to
'orthorhombic' according to
/home/saulius/struct/CIF-dictionaries/cif_core.dic dictionary named
'cif_core.dic' version 2.4.2 from 2011-04-26.

Automatic conversion script
Id: cif_fix_values 1891 2012-01-12 08:04:46Z andrius 
;
_cod_original_cell_volume 14106(6)
_cod_original_sg_symbol_H-M Pbcn
_cod_database_code 4332808

loop_
_symmetry_equiv_pos_as_xyz
'x, y, z'
'-x+1/2, -y+1/2, z+1/2'
'-x, y, -z+1/2'
'x+1/2, -y+1/2, -z'
'-x, -y, -z'
'x-1/2, y-1/2, -z-1/2'
'x, -y, z-1/2'
'-x-1/2, y-1/2, z'

loop_
_atom_site_label
_atom_site_type_symbol
_atom_site_fract_x
_atom_site_fract_y
_atom_site_fract_z
_atom_site_U_iso_or_equiv
_atom_site_adp_type
_atom_site_occupancy
_atom_site_symmetry_multiplicity
_atom_site_calc_flag
_atom_site_refinement_flags
_atom_site_disorder_assembly
_atom_site_disorder_group
P1 P 0.70585(3) -0.85711(7) -0.34387(5) 0.0283(3) Uani 1 1 d . . .
P2 P 0.69841(3) -0.79538(7) -0.11294(5) 0.0265(3) Uani 1 1 d . . .
S1 S 0.72059(4) -0.95699(8) -0.31831(6) 0.0481(4) Uani 1 1 d . . .
S2 S 0.71242(4) -0.69549(7) -0.14012(5) 0.0378(3) Uani 1 1 d . . .
O1 O 0.66059(8) -0.83087(16) -0.33168(11) 0.0259(7) Uani 1 1 d . . .
O2 O 0.65426(8) -0.82522(17) -0.12943(11) 0.0270(7) Uani 1 1 d . . .
O3 O 0.58129(9) -0.70580(17) -0.34837(13) 0.0341(8) Uani 1 1 d . . .
O4 O 0.56480(11) -0.67252(19) -0.25997(15) 0.0440(9) Uani 1 1 d . . .
O5 O 0.62644(9) -0.65422(18) -0.29684(15) 0.0413(9) Uani 1 1 d . . .
O6 O 0.44130(9) -0.68260(18) -0.38742(13) 0.0353(8) Uani 1 1 d . . .
O7 O 0.45159(11) -0.7116(2) -0.47823(15) 0.0536(10) Uani 1 1 d . . .
O8 O 0.40512(11) -0.6276(2) -0.45038(15) 0.0502(10) Uani 1 1 d D . .
C1A C 0.64010(12) -0.8372(2) -0.28106(17) 0.0234(10) Uani 1 1 d . . .
C2A C 0.59942(13) -0.8502(2) -0.28424(17) 0.0239(10) Uani 1 1 d . . .
C3A C 0.57784(12) -0.8498(2) -0.23453(17) 0.0239(10) Uani 1 1 d . . .
H3AA H 0.5497 -0.8571 -0.2360 0.029 Uiso 1 1 calc R . .
C4A C 0.59585(12) -0.8391(2) -0.18285(17) 0.0232(10) Uani 1 1 d . . .
C5A C 0.63729(13) -0.8300(2) -0.18233(17) 0.0223(10) Uani 1 1 d . . .
C6A C 0.65952(13) -0.8276(2) -0.23021(17) 0.0252(10) Uani 1 1 d . . .
H6AA H 0.6876 -0.8196 -0.2288 0.030 Uiso 1 1 calc R . .
C7A C 0.57814(12) -0.8669(2) -0.33910(17) 0.0247(10) Uani 1 1 d . . .
H7AA H 0.5971 -0.8522 -0.3694 0.030 Uiso 1 1 calc R . .
C8A C 0.57031(13) -0.9521(3) -0.34577(19) 0.0294(11) Uani 1 1 d . . .
H8AA H 0.5557 -0.9607 -0.3811 0.035 Uiso 1 1 calc R . .
H8AB H 0.5529 -0.9695 -0.3150 0.035 Uiso 1 1 calc R . .
C9A C 0.60833(13) -1.0003(3) -0.3460(2) 0.0359(12) Uani 1 1 d . . .
H9AA H 0.6253 -0.9850 -0.3778 0.043 Uiso 1 1 calc R . .
H9AB H 0.6236 -0.9906 -0.3114 0.043 Uiso 1 1 calc R . .
C1I C 0.59886(10) -1.08519(14) -0.35023(14) 0.0346(12) Uani 1 1 d G . .
C2I C 0.60847(13) -1.1334(2) -0.30632(13) 0.0622(18) Uani 1 1 d G . .
H2IA H 0.6211 -1.1135 -0.2740 0.075 Uiso 1 1 calc R . .
C3I C 0.59963(15) -1.21070(19) -0.30964(16) 0.093(3) Uani 1 1 d G . .
H3IA H 0.6062 -1.2436 -0.2796 0.111 Uiso 1 1 calc R . .
C4I C 0.58117(14) -1.23982(14) -0.35688(19) 0.077(2) Uani 1 1 d G . .
H4IA H 0.5751 -1.2927 -0.3592 0.093 Uiso 1 1 calc R . .
C5I C 0.57156(12) -1.1916(2) -0.40079(15) 0.0628(17) Uani 1 1 d G . .
H5IA H 0.5589 -1.2115 -0.4331 0.075 Uiso 1 1 calc R . .
C6I C 0.58040(11) -1.11432(18) -0.39747(12) 0.0482(14) Uani 1 1 d G . .
H6IA H 0.5738 -1.0814 -0.4275 0.058 Uiso 1 1 calc R . .
C1C C 0.70486(9) -0.84461(18) -0.41868(9) 0.0315(11) Uani 1 1 d G . .
C2C C 0.72109(10) -0.90110(16) -0.45235(14) 0.0485(14) Uani 1 1 d G . .
H2CA H 0.7322 -0.9457 -0.4361 0.058 Uiso 1 1 calc R . .
C3C C 0.72107(11) -0.8924(2) -0.50981(13) 0.0657(18) Uani 1 1 d G . .
H3CA H 0.7322 -0.9310 -0.5328 0.079 Uiso 1 1 calc R . .
C4C C 0.70480(11) -0.8271(2) -0.53360(9) 0.0556(16) Uani 1 1 d G . .
H4CA H 0.7048 -0.8211 -0.5729 0.067 Uiso 1 1 calc R . .
C5C C 0.68856(10) -0.77062(18) -0.49993(13) 0.0497(14) Uani 1 1 d G . .
H5CA H 0.6774 -0.7260 -0.5162 0.060 Uiso 1 1 calc R . .
C6C C 0.68859(10) -0.77936(16) -0.44247(12) 0.0425(13) Uani 1 1 d G . .
H6CA H 0.6775 -0.7408 -0.4195 0.051 Uiso 1 1 calc R . .
C1D C 0.73573(8) -0.78053(15) -0.31490(13) 0.0313(11) Uani 1 1 d G . .
C2D C 0.72262(8) -0.70547(17) -0.31837(13) 0.0398(12) Uani 1 1 d G . .
H2DA H 0.6978 -0.6942 -0.3357 0.048 Uiso 1 1 calc R . .
C3D C 0.74580(11) -0.64696(14) -0.29645(15) 0.0518(15) Uani 1 1 d G . .
H3DA H 0.7368 -0.5957 -0.2988 0.062 Uiso 1 1 calc R . .
C4D C 0.78210(10) -0.6635(2) -0.27105(14) 0.0568(17) Uani 1 1 d G . .
H4DA H 0.7979 -0.6235 -0.2561 0.068 Uiso 1 1 calc R . .
C5D C 0.79521(8) -0.7386(2) -0.26758(14) 0.0591(17) Uani 1 1 d G . .
H5DA H 0.8200 -0.7499 -0.2502 0.071 Uiso 1 1 calc R . .
C6D C 0.77203(9) -0.79709(17) -0.28950(14) 0.0438(13) Uani 1 1 d G . .
H6DA H 0.7810 -0.8484 -0.2871 0.053 Uiso 1 1 calc R . .
C1E C 0.69425(10) -0.80318(18) -0.03825(9) 0.0311(11) Uani 1 1 d G . .
C2E C 0.68934(11) -0.87388(15) -0.01301(12) 0.0519(15) Uani 1 1 d G . .
H2EA H 0.6879 -0.9187 -0.0351 0.062 Uiso 1 1 calc R . .
C3E C 0.68655(12) -0.87899(18) 0.04455(13) 0.0630(17) Uani 1 1 d G . .
H3EA H 0.6832 -0.9273 0.0618 0.076 Uiso 1 1 calc R . .
C4E C 0.68869(11) -0.8134(2) 0.07688(9) 0.0586(17) Uani 1 1 d G . .
H4EA H 0.6868 -0.8169 0.1162 0.070 Uiso 1 1 calc R . .
C5E C 0.69360(11) -0.74270(19) 0.05164(13) 0.0591(16) Uani 1 1 d G . .
H5EA H 0.6951 -0.6979 0.0737 0.071 Uiso 1 1 calc R . .
C6E C 0.69638(11) -0.73759(15) -0.00592(13) 0.0458(14) Uani 1 1 d G . .
H6EA H 0.6997 -0.6893 -0.0232 0.055 Uiso 1 1 calc R . .
C1F C 0.73109(8) -0.87088(15) -0.13595(13) 0.0297(11) Uani 1 1 d G . .
C2F C 0.71695(7) -0.94511(17) -0.14088(14) 0.0350(12) Uani 1 1 d G . .
H2FA H 0.6896 -0.9560 -0.1336 0.042 Uiso 1 1 calc R . .
C3F C 0.74278(10) -1.00340(14) -0.15647(14) 0.0440(13) Uani 1 1 d G . .
H3FA H 0.7331 -1.0541 -0.1598 0.053 Uiso 1 1 calc R . .
C4F C 0.78275(9) -0.98746(18) -0.16712(15) 0.0533(15) Uani 1 1 d G . .
H4FA H 0.8004 -1.0273 -0.1778 0.064 Uiso 1 1 calc R . .
C5F C 0.79689(7) -0.9132(2) -0.16219(16) 0.0550(16) Uani 1 1 d G . .
H5FA H 0.8242 -0.9023 -0.1695 0.066 Uiso 1 1 calc R . .
C6F C 0.77106(9) -0.85494(15) -0.14660(14) 0.0406(13) Uani 1 1 d G . .
H6FA H 0.7807 -0.8042 -0.1432 0.049 Uiso 1 1 calc R . .
C1B C 0.54285(13) -0.7404(3) -0.35331(18) 0.0275(10) Uani 1 1 d . . .
C2B C 0.54043(13) -0.8188(2) -0.34752(16) 0.0247(10) Uani 1 1 d . . .
C3B C 0.50239(12) -0.8502(2) -0.35325(16) 0.0226(10) Uani 1 1 d . . .
H3BA H 0.4994 -0.9036 -0.3482 0.027 Uiso 1 1 calc R . .
C4B C 0.46853(13) -0.8073(3) -0.36592(16) 0.0265(10) Uani 1 1 d . . .
C5B C 0.47423(13) -0.7297(3) -0.37329(18) 0.0297(11) Uani 1 1 d . . .
C6B C 0.51068(13) -0.6952(3) -0.36670(19) 0.0321(11) Uani 1 1 d . . .
H6BA H 0.5136 -0.6417 -0.3712 0.039 Uiso 1 1 calc R . .
C7B C 0.57256(12) -0.8434(3) -0.12885(17) 0.0255(10) Uani 1 1 d . . .
H7BA H 0.5877 -0.8125 -0.1009 0.031 Uiso 1 1 calc R . .
C8B C 0.57299(13) -0.9258(3) -0.10813(17) 0.0279(11) Uani 1 1 d . . .
H8BA H 0.6010 -0.9440 -0.1072 0.033 Uiso 1 1 calc R . .
H8BB H 0.5582 -0.9579 -0.1350 0.033 Uiso 1 1 calc R . .
C9B C 0.55451(15) -0.9367(3) -0.05020(19) 0.0377(12) Uani 1 1 d . . .
H9BA H 0.5665 -0.8995 -0.0241 0.045 Uiso 1 1 calc R . .
H9BB H 0.5255 -0.9263 -0.0522 0.045 Uiso 1 1 calc R . .
C1J C 0.56099(10) -1.01562(16) -0.02836(13) 0.0364(12) Uani 1 1 d G . .
C2J C 0.59692(9) -1.0337(2) -0.00251(14) 0.0451(14) Uani 1 1 d G . .
H2JA H 0.6170 -0.9958 0.0017 0.054 Uiso 1 1 calc R . .
C3J C 0.60348(10) -1.1071(2) 0.01718(13) 0.0565(17) Uani 1 1 d G . .
H3JA H 0.6280 -1.1195 0.0348 0.068 Uiso 1 1 calc R . .
C4J C 0.57410(13) -1.16256(16) 0.01103(14) 0.0592(18) Uani 1 1 d G . .
H4JA H 0.5786 -1.2128 0.0245 0.071 Uiso 1 1 calc R . .
C5J C 0.53816(11) -1.14450(18) -0.01482(15) 0.0605(17) Uani 1 1 d G . .
H5JA H 0.5181 -1.1824 -0.0190 0.073 Uiso 1 1 calc R . .
C6J C 0.53161(8) -1.0710(2) -0.03451(14) 0.0461(14) Uani 1 1 d G . .
H6JA H 0.5070 -1.0587 -0.0522 0.055 Uiso 1 1 calc R . .
C1G C 0.62558(10) -0.54256(15) -0.23575(15) 0.0399(13) Uani 1 1 d G . .
C2G C 0.63543(11) -0.4891(2) -0.27618(13) 0.0569(16) Uani 1 1 d G . .
H2GA H 0.6510 -0.5038 -0.3074 0.068 Uiso 1 1 calc R . .
C3G C 0.62244(13) -0.41415(18) -0.27093(17) 0.069(2) Uani 1 1 d G . .
H3GA H 0.6292 -0.3776 -0.2986 0.083 Uiso 1 1 calc R . .
C4G C 0.59961(12) -0.39265(17) -0.2252(2) 0.070(2) Uani 1 1 d G . .
H4GA H 0.5907 -0.3414 -0.2217 0.084 Uiso 1 1 calc R . .
C5G C 0.58976(11) -0.4461(3) -0.18482(17) 0.0701(19) Uani 1 1 d G . .
H5GA H 0.5742 -0.4314 -0.1536 0.084 Uiso 1 1 calc R . .
C6G C 0.60275(11) -0.5211(2) -0.19007(14) 0.0598(17) Uani 1 1 d G . .
H6GA H 0.5960 -0.5576 -0.1624 0.072 Uiso 1 1 calc R . .
C7G C 0.63914(16) -0.6233(3) -0.2433(2) 0.0497(15) Uani 1 1 d . . .
H7GA H 0.6687 -0.6254 -0.2408 0.060 Uiso 1 1 calc R . .
H7GB H 0.6280 -0.6551 -0.2130 0.060 Uiso 1 1 calc R . .
C8G C 0.58863(16) -0.6762(3) -0.2969(2) 0.0362(12) Uani 1 1 d . . .
C7HA C 0.3964(3) -0.6118(5) -0.5095(3) 0.037(3) Uiso 0.65 1 d PD A 1
H7HA H 0.3854 -0.6580 -0.5274 0.044 Uiso 0.65 1 calc PR A 1
H7HB H 0.4213 -0.5975 -0.5291 0.044 Uiso 0.65 1 calc PR A 1
C1HA C 0.3672(3) -0.5487(5) -0.5133(3) 0.041(3) Uiso 0.65 1 d PD A 1
C2HA C 0.33900(17) -0.5325(3) -0.4727(2) 0.0603(16) Uiso 0.65 1 d PD A 1
H2HA H 0.3394 -0.5602 -0.4387 0.072 Uiso 0.65 1 calc PR A 1
C3HA C 0.30967(17) -0.4756(3) -0.4809(2) 0.0587(16) Uiso 0.65 1 d PD A 1
H3HA H 0.2907 -0.4642 -0.4527 0.070 Uiso 0.65 1 calc PR A 1
C4HA C 0.3093(3) -0.4370(6) -0.5309(3) 0.055(3) Uiso 0.65 1 d PD A 1
H4HA H 0.2887 -0.4009 -0.5375 0.065 Uiso 0.65 1 calc PR A 1
C5HA C 0.3375(3) -0.4487(6) -0.5714(4) 0.069(3) Uiso 0.65 1 d PD A 1
H5HA H 0.3380 -0.4184 -0.6041 0.083 Uiso 0.65 1 calc PR A 1
C6HA C 0.3664(3) -0.5088(5) -0.5625(3) 0.057(3) Uiso 0.65 1 d PD A 1
H6HA H 0.3851 -0.5207 -0.5910 0.068 Uiso 0.65 1 calc PR A 1
C7HB C 0.3867(6) -0.6306(12) -0.5061(6) 0.060(7) Uiso 0.35 1 d PD A 2
H7HC H 0.3718 -0.6790 -0.5102 0.072 Uiso 0.35 1 calc PR A 2
H7HD H 0.4079 -0.6296 -0.5347 0.072 Uiso 0.35 1 calc PR A 2
C1HB C 0.3591(4) -0.5658(8) -0.5154(5) 0.039(6) Uiso 0.35 1 d PD A 2
C2HB C 0.33900(17) -0.5325(3) -0.4727(2) 0.0603(16) Uiso 0.35 1 d PD A 2
H2HB H 0.3449 -0.5482 -0.4358 0.072 Uiso 0.35 1 calc PR A 2
C3HB C 0.30967(17) -0.4756(3) -0.4809(2) 0.0587(16) Uiso 0.35 1 d PD A 2
H3HB H 0.2976 -0.4522 -0.4494 0.070 Uiso 0.35 1 calc PR A 2
C4HB C 0.2983(6) -0.4535(12) -0.5325(5) 0.073(8) Uiso 0.35 1 d PD A 2
H4HB H 0.2761 -0.4204 -0.5378 0.087 Uiso 0.35 1 calc PR A 2
C5HB C 0.3201(5) -0.4808(9) -0.5776(5) 0.065(5) Uiso 0.35 1 d PD A 2
H5HB H 0.3156 -0.4609 -0.6138 0.078 Uiso 0.35 1 calc PR A 2
C6HB C 0.3501(5) -0.5405(10) -0.5687(5) 0.069(6) Uiso 0.35 1 d PD A 2
H6HB H 0.3634 -0.5622 -0.5998 0.083 Uiso 0.35 1 calc PR A 2
C8H C 0.43501(15) -0.6775(3) -0.4434(2) 0.0363(12) Uani 1 1 d . A .
C10 C 0.6136(2) -0.1519(4) -0.1251(3) 0.075(2) Uani 1 1 d . . .
H10A H 0.5855 -0.1452 -0.1371 0.090 Uiso 1 1 calc R . .
H10B H 0.6149 -0.1410 -0.0847 0.090 Uiso 1 1 calc R . .
Cl10 Cl 0.62757(7) -0.24536(11) -0.13626(9) 0.0959(7) Uani 1 1 d . . .
Cl11 Cl 0.64326(5) -0.08750(11) -0.15999(7) 0.0788(5) Uani 1 1 d . . .
C20 C 0.5000 -0.4494(7) 0.2500 0.114(4) Uani 1 2 d S . .
H20A H 0.4782 -0.4163 0.2362 0.137 Uiso 0.50 1 calc PR . .
H20B H 0.5218 -0.4163 0.2638 0.137 Uiso 0.50 1 calc PR . .
Cl20 Cl 0.51804(7) -0.50841(15) 0.19452(12) 0.1259(9) Uani 1 1 d . . .
C30 C 0.5000 -0.8706(7) 0.2500 0.157(7) Uani 1 2 d S . .
H30A H 0.4810 -0.8376 0.2704 0.189 Uiso 0.50 1 calc PR . .
H30B H 0.5190 -0.8376 0.2296 0.189 Uiso 0.50 1 calc PR . .
Cl30 Cl 0.47408(8) -0.9301(2) 0.20329(13) 0.1613(13) Uani 1 1 d . . .
C40A C 0.4700(5) -0.5705(11) 0.0431(7) 0.147(8) Uiso 0.25 1 d PD B 1
H40A H 0.4620 -0.5319 0.0711 0.177 Uiso 0.25 1 calc PR B 1
H40B H 0.4892 -0.6069 0.0597 0.177 Uiso 0.25 1 calc PR B 1
Cl40 Cl 0.4870(4) -0.5317(7) -0.0145(5) 0.155(4) Uiso 0.25 1 d PD . 1
Cl41 Cl 0.4292(3) -0.6159(5) 0.0131(4) 0.227(4) Uiso 0.25 1 d PD B 1
C40B C 0.4700(5) -0.5705(11) 0.0431(7) 0.147(8) Uiso 0.25 1 d PD C 2
H40C H 0.4904 -0.5555 0.0154 0.177 Uiso 0.25 1 calc PR C 2
H40D H 0.4622 -0.5257 0.0657 0.177 Uiso 0.25 1 calc PR C 2
Cl43 Cl 0.4292(3) -0.6159(5) 0.0131(4) 0.227(4) Uiso 0.25 1 d PD C 2
Cl42 Cl 0.4851(5) -0.6466(10) 0.0834(7) 0.219(7) Uiso 0.25 1 d PD C 2
O50 O 0.4827(6) -0.7307(11) 0.1885(8) 0.196(7) Uiso 0.50 1 d P . .

loop_
_atom_site_aniso_label
_atom_site_aniso_U_11
_atom_site_aniso_U_22
_atom_site_aniso_U_33
_atom_site_aniso_U_23
_atom_site_aniso_U_13
_atom_site_aniso_U_12
P1 0.0251(6) 0.0340(7) 0.0257(7) 0.0010(5) 0.0020(5) -0.0025(5)
P2 0.0231(6) 0.0353(7) 0.0210(6) 0.0006(5) -0.0041(5) -0.0007(5)
S1 0.0477(9) 0.0398(8) 0.0568(9) 0.0100(7) 0.0054(7) 0.0078(7)
S2 0.0429(8) 0.0356(7) 0.0348(7) 0.0047(6) -0.0090(6) -0.0068(6)
O1 0.0219(16) 0.0364(18) 0.0192(16) 0.0012(13) 0.0012(12) -0.0027(14)
O2 0.0205(16) 0.0400(19) 0.0206(16) 0.0003(13) -0.0047(12) -0.0022(14)
O3 0.0269(18) 0.0353(19) 0.040(2) 0.0018(15) -0.0081(15) -0.0089(15)
O4 0.047(2) 0.046(2) 0.039(2) -0.0042(17) -0.0100(19) -0.0064(18)
O5 0.031(2) 0.0342(19) 0.059(2) -0.0085(17) -0.0180(17) -0.0062(16)
O6 0.0320(19) 0.0374(19) 0.036(2) -0.0034(15) -0.0095(15) 0.0083(15)
O7 0.057(2) 0.072(3) 0.032(2) 0.0033(19) -0.0082(19) 0.015(2)
O8 0.054(2) 0.053(2) 0.044(2) 0.0006(18) -0.0168(18) 0.011(2)
C1A 0.025(2) 0.026(2) 0.020(2) 0.0043(19) 0.0002(19) -0.001(2)
C2A 0.027(3) 0.026(2) 0.019(2) 0.0002(19) -0.0027(19) -0.003(2)
C3A 0.017(2) 0.030(2) 0.024(2) 0.001(2) -0.0013(18) -0.006(2)
C4A 0.024(2) 0.027(2) 0.019(2) 0.0009(19) -0.0024(18) 0.001(2)
C5A 0.026(2) 0.023(2) 0.018(2) 0.0006(18) -0.0033(19) 0.0005(19)
C6A 0.020(2) 0.028(2) 0.027(3) 0.001(2) -0.0027(19) -0.003(2)
C7A 0.024(2) 0.032(3) 0.018(2) -0.0028(19) 0.0003(18) -0.005(2)
C8A 0.025(2) 0.039(3) 0.025(2) -0.001(2) -0.0019(19) -0.002(2)
C9A 0.028(3) 0.045(3) 0.035(3) -0.011(2) -0.008(2) 0.003(2)
C1I 0.032(3) 0.035(3) 0.037(3) -0.006(2) -0.006(2) 0.007(2)
C2I 0.080(4) 0.046(4) 0.060(4) -0.001(3) -0.038(3) 0.005(3)
C3I 0.132(7) 0.043(4) 0.103(6) 0.014(4) -0.059(5) 0.005(4)
C4I 0.093(5) 0.035(3) 0.104(6) -0.010(4) -0.026(5) -0.005(4)
C5I 0.071(4) 0.056(4) 0.061(4) -0.016(3) -0.017(3) -0.002(3)
C6I 0.058(4) 0.040(3) 0.046(3) -0.006(3) -0.010(3) -0.008(3)
C1C 0.026(3) 0.042(3) 0.027(3) -0.004(2) 0.005(2) -0.008(2)
C2C 0.044(3) 0.062(4) 0.040(3) -0.015(3) 0.006(3) 0.000(3)
C3C 0.058(4) 0.100(5) 0.038(4) -0.027(4) 0.014(3) -0.004(4)
C4C 0.048(4) 0.095(5) 0.024(3) -0.001(3) 0.005(3) -0.021(3)
C5C 0.049(3) 0.066(4) 0.034(3) 0.008(3) -0.008(3) -0.012(3)
C6C 0.049(3) 0.052(3) 0.026(3) 0.000(2) 0.002(2) -0.009(3)
C1D 0.023(2) 0.050(3) 0.020(2) 0.004(2) 0.0013(19) -0.014(2)
C2D 0.038(3) 0.042(3) 0.039(3) -0.001(2) -0.007(2) -0.007(3)
C3D 0.053(4) 0.049(3) 0.054(4) -0.006(3) 0.001(3) -0.019(3)
C4D 0.057(4) 0.080(5) 0.034(3) -0.010(3) 0.001(3) -0.038(3)
C5D 0.039(3) 0.098(5) 0.040(3) 0.005(3) -0.013(3) -0.019(4)
C6D 0.031(3) 0.064(4) 0.037(3) 0.009(3) -0.004(2) -0.007(3)
C1E 0.023(2) 0.047(3) 0.024(3) 0.003(2) -0.0049(19) -0.001(2)
C2E 0.081(4) 0.050(4) 0.024(3) 0.001(2) -0.003(3) 0.000(3)
C3E 0.083(5) 0.074(4) 0.032(3) 0.012(3) 0.001(3) 0.008(4)
C4E 0.050(4) 0.101(5) 0.024(3) 0.001(3) -0.006(3) -0.003(3)
C5E 0.066(4) 0.078(4) 0.033(3) -0.020(3) 0.005(3) -0.020(3)
C6E 0.049(3) 0.056(4) 0.032(3) -0.008(3) 0.003(2) -0.014(3)
C1F 0.029(3) 0.040(3) 0.020(2) 0.005(2) -0.001(2) 0.000(2)
C2F 0.030(3) 0.045(3) 0.030(3) 0.002(2) -0.002(2) 0.001(2)
C3F 0.053(4) 0.042(3) 0.037(3) -0.001(2) 0.002(3) 0.007(3)
C4F 0.047(4) 0.062(4) 0.051(4) 0.003(3) 0.012(3) 0.025(3)
C5F 0.034(3) 0.064(4) 0.067(4) 0.015(3) 0.018(3) 0.010(3)
C6F 0.031(3) 0.053(3) 0.037(3) 0.009(3) 0.005(2) 0.000(3)
C1B 0.023(2) 0.036(3) 0.024(2) -0.001(2) -0.0039(19) -0.008(2)
C2B 0.026(2) 0.037(3) 0.011(2) -0.0013(19) 0.0013(18) -0.003(2)
C3B 0.027(2) 0.027(2) 0.015(2) -0.0031(18) 0.0005(18) -0.003(2)
C4B 0.024(2) 0.043(3) 0.012(2) -0.0021(19) -0.0020(18) 0.002(2)
C5B 0.031(3) 0.034(3) 0.024(3) -0.001(2) -0.006(2) 0.005(2)
C6B 0.032(3) 0.030(3) 0.034(3) 0.001(2) -0.010(2) -0.003(2)
C7B 0.024(2) 0.037(3) 0.016(2) -0.0002(19) -0.0012(18) 0.002(2)
C8B 0.020(2) 0.041(3) 0.022(2) 0.004(2) 0.0014(19) 0.004(2)
C9B 0.037(3) 0.049(3) 0.027(3) 0.007(2) 0.009(2) 0.010(2)
C1J 0.043(3) 0.047(3) 0.019(2) 0.004(2) 0.013(2) 0.014(3)
C2J 0.053(3) 0.056(4) 0.027(3) 0.010(2) 0.001(2) 0.014(3)
C3J 0.063(4) 0.080(5) 0.027(3) -0.001(3) 0.005(3) 0.037(4)
C4J 0.089(5) 0.053(4) 0.036(3) 0.016(3) 0.025(3) 0.031(4)
C5J 0.058(4) 0.066(4) 0.058(4) 0.002(3) 0.025(3) -0.001(3)
C6J 0.042(3) 0.055(4) 0.042(3) 0.013(3) 0.015(3) 0.011(3)
C1G 0.036(3) 0.037(3) 0.047(3) -0.008(3) -0.022(2) -0.005(2)
C2G 0.086(5) 0.043(3) 0.042(3) -0.002(3) -0.015(3) 0.005(3)
C3G 0.102(6) 0.043(4) 0.063(4) 0.003(3) -0.033(4) 0.009(4)
C4G 0.061(4) 0.051(4) 0.097(6) -0.014(4) -0.033(4) 0.011(3)
C5G 0.047(4) 0.077(5) 0.087(5) -0.029(4) 0.006(3) -0.005(4)
C6G 0.045(4) 0.066(4) 0.069(4) -0.004(3) 0.002(3) -0.015(3)
C7G 0.046(3) 0.038(3) 0.065(4) -0.006(3) -0.030(3) -0.006(3)
C8G 0.042(3) 0.024(3) 0.043(3) 0.001(2) -0.021(3) 0.000(2)
C8H 0.030(3) 0.039(3) 0.040(3) 0.004(3) -0.014(2) 0.001(2)
C10 0.075(5) 0.080(5) 0.068(5) 0.002(4) 0.024(4) 0.012(4)
Cl10 0.1108(16) 0.0789(13) 0.0981(15) -0.0279(11) 0.0024(12) 0.0001(12)
Cl11 0.0737(12) 0.0942(13) 0.0685(11) -0.0166(10) 0.0151(9) -0.0173(10)
C20 0.074(8) 0.082(8) 0.186(14) 0.000 0.019(8) 0.000
Cl20 0.1003(17) 0.1183(19) 0.159(2) 0.0035(17) -0.0242(15) 0.0202(15)
C30 0.108(11) 0.091(9) 0.27(2) 0.000 -0.092(12) 0.000
Cl30 0.112(2) 0.226(3) 0.146(2) -0.079(2) -0.0392(17) 0.047(2)

loop_
_atom_type_symbol
_atom_type_description
_atom_type_scat_dispersion_real
_atom_type_scat_dispersion_imag
_atom_type_scat_source
C C 0.0033 0.0016 'International Tables Vol C Tables 4.2.6.8 and 6.1.1.4'
H H 0.0000 0.0000 'International Tables Vol C Tables 4.2.6.8 and 6.1.1.4'
O O 0.0106 0.0060 'International Tables Vol C Tables 4.2.6.8 and 6.1.1.4'
P P 0.1023 0.0942 'International Tables Vol C Tables 4.2.6.8 and 6.1.1.4'
S S 0.1246 0.1234 'International Tables Vol C Tables 4.2.6.8 and 6.1.1.4'
Cl Cl 0.1484 0.1585 'International Tables Vol C Tables 4.2.6.8 and 6.1.1.4'

loop_
_geom_angle_atom_site_label_1
_geom_angle_atom_site_label_2
_geom_angle_atom_site_label_3
_geom_angle
_geom_angle_site_symmetry_1
_geom_angle_site_symmetry_3
O1 P1 C1C 97.41(15) . .
O1 P1 C1D 103.72(15) . .
C1C P1 C1D 107.56(15) . .
O1 P1 S1 116.36(12) . .
C1C P1 S1 115.63(12) . .
C1D P1 S1 114.25(12) . .
O2 P2 C1F 103.96(15) . .
O2 P2 C1E 98.57(15) . .
C1F P2 C1E 107.22(15) . .
O2 P2 S2 115.67(12) . .
C1F P2 S2 114.55(12) . .
C1E P2 S2 115.12(12) . .
C1A O1 P1 126.6(3) . .
C5A O2 P2 127.9(3) . .
C8G O3 C1B 113.6(4) . .
C8G O5 C7G 112.8(4) . .
C8H O6 C5B 113.2(4) . .
C8H O8 C7HB 113.8(7) . .
C8H O8 C7HA 113.1(5) . .
C7HB O8 C7HA 18.3(10) . .
C2A C1A C6A 121.8(4) . .
C2A C1A O1 116.5(4) . .
C6A C1A O1 121.6(4) . .
C1A C2A C3A 117.5(4) . .
C1A C2A C7A 122.6(4) . .
C3A C2A C7A 119.9(4) . .
C4A C3A C2A 122.7(4) . .
C3A C4A C5A 116.9(4) . .
C3A C4A C7B 122.3(4) . .
C5A C4A C7B 120.6(4) . .
C6A C5A O2 122.9(4) . .
C6A C5A C4A 122.3(4) . .
O2 C5A C4A 114.8(3) . .
C5A C6A C1A 118.7(4) . .
C8A C7A C2A 111.0(4) . .
C8A C7A C2B 112.5(3) . .
C2A C7A C2B 113.2(3) . .
C7A C8A C9A 113.5(4) . .
C1I C9A C8A 111.5(4) . .
C2I C1I C6I 120.0 . .
C2I C1I C9A 119.6(3) . .
C6I C1I C9A 120.4(3) . .
C1I C2I C3I 120.0 . .
C4I C3I C2I 120.0 . .
C3I C4I C5I 120.0 . .
C6I C5I C4I 120.0 . .
C5I C6I C1I 120.0 . .
C2C C1C C6C 120.0 . .
C2C C1C P1 118.99(19) . .
C6C C1C P1 121.00(19) . .
C1C C2C C3C 120.0 . .
C4C C3C C2C 120.0 . .
C3C C4C C5C 120.0 . .
C4C C5C C6C 120.0 . .
C5C C6C C1C 120.0 . .
C2D C1D C6D 120.0 . .
C2D C1D P1 120.27(18) . .
C6D C1D P1 119.73(18) . .
C1D C2D C3D 120.0 . .
C2D C3D C4D 120.0 . .
C5D C4D C3D 120.0 . .
C6D C5D C4D 120.0 . .
C5D C6D C1D 120.0 . .
C2E C1E C6E 120.0 . .
C2E C1E P2 120.70(18) . .
C6E C1E P2 119.30(18) . .
C1E C2E C3E 120.0 . .
C2E C3E C4E 120.0 . .
C5E C4E C3E 120.0 . .
C4E C5E C6E 120.0 . .
C5E C6E C1E 120.0 . .
C2F C1F C6F 120.0 . .
C2F C1F P2 120.47(17) . .
C6F C1F P2 119.48(17) . .
C1F C2F C3F 120.0 . .
C4F C3F C2F 120.0 . .
C5F C4F C3F 120.0 . .
C4F C5F C6F 120.0 . .
C5F C6F C1F 120.0 . .
C6B C1B C2B 123.3(4) . .
C6B C1B O3 118.7(4) . .
C2B C1B O3 117.8(4) . .
C1B C2B C3B 115.8(4) . .
C1B C2B C7A 120.8(4) . .
C3B C2B C7A 123.3(4) . .
C4B C3B C2B 123.5(4) . .
C5B C4B C3B 116.5(4) . .
C5B C4B C7B 121.5(4) . 3_654
C3B C4B C7B 122.0(4) . 3_654
C6B C5B C4B 122.7(4) . .
C6B C5B O6 117.5(4) . .
C4B C5B O6 119.7(4) . .
C5B C6B C1B 118.1(4) . .
C4A C7B C4B 112.0(3) . 3_654
C4A C7B C8B 108.7(3) . .
C4B C7B C8B 115.4(4) 3_654 .
C7B C8B C9B 114.2(4) . .
C1J C9B C8B 112.0(4) . .
C2J C1J C6J 120.0 . .
C2J C1J C9B 119.5(3) . .
C6J C1J C9B 120.5(3) . .
C1J C2J C3J 120.0 . .
C4J C3J C2J 120.0 . .
C3J C4J C5J 120.0 . .
C6J C5J C4J 120.0 . .
C5J C6J C1J 120.0 . .
C2G C1G C6G 120.0 . .
C2G C1G C7G 118.8(3) . .
C6G C1G C7G 121.2(3) . .
C1G C2G C3G 120.0 . .
C4G C3G C2G 120.0 . .
C3G C4G C5G 120.0 . .
C4G C5G C6G 120.0 . .
C5G C6G C1G 120.0 . .
O5 C7G C1G 111.7(4) . .
O4 C8G O5 128.4(5) . .
O4 C8G O3 125.0(5) . .
O5 C8G O3 106.5(5) . .
O8 C7HA C1HA 109.4(6) . .
C6HA C1HA C2HA 119.3(7) . .
C6HA C1HA C7HA 116.6(7) . .
C2HA C1HA C7HA 123.9(7) . .
C1HA C2HA C3HA 121.2(5) . .
C4HA C3HA C2HA 118.3(6) . .
C5HA C4HA C3HA 122.7(9) . .
C4HA C5HA C6HA 117.7(7) . .
C1HA C6HA C5HA 120.7(7) . .
O8 C7HB C1HB 111.8(12) . .
C6HB C1HB C7HB 121.3(11) . .
C4HB C5HB C6HB 119.5(10) . .
C1HB C6HB C5HB 120.7(9) . .
O7 C8H O8 126.7(5) . .
O7 C8H O6 126.9(5) . .
O8 C8H O6 106.4(4) . .
Cl11 C10 Cl10 113.0(4) . .
Cl20 C20 Cl20 109.5(6) . 3_655
Cl30 C30 Cl30 107.4(7) . 3_655
Cl40 C40A Cl41 96.4(9) . .
Cl40 Cl40 C40A 96.4(12) 5_645 .

loop_
_geom_bond_atom_site_label_1
_geom_bond_atom_site_label_2
_geom_bond_distance
_geom_bond_site_symmetry_2
P1 O1 1.610(3) .
P1 C1C 1.812(3) .
P1 C1D 1.813(3) .
P1 S1 1.9204(18) .
P2 O2 1.617(3) .
P2 C1F 1.804(2) .
P2 C1E 1.806(2) .
P2 S2 1.9275(17) .
O1 C1A 1.401(5) .
O2 C5A 1.395(5) .
O3 C8G 1.364(6) .
O3 C1B 1.427(5) .
O4 C8G 1.195(6) .
O5 C8G 1.322(6) .
O5 C7G 1.461(6) .
O6 C8H 1.364(6) .
O6 C5B 1.418(5) .
O7 C8H 1.169(6) .
O8 C8H 1.340(6) .
O8 C7HB 1.477(14) .
O8 C7HA 1.477(8) .
C1A C2A 1.382(6) .
C1A C6A 1.395(6) .
C2A C3A 1.396(6) .
C2A C7A 1.527(6) .
C3A C4A 1.394(6) .
C4A C5A 1.396(6) .
C4A C7B 1.516(6) .
C5A C6A 1.371(6) .
C7A C8A 1.526(6) .
C7A C2B 1.530(6) .
C8A C9A 1.527(6) .
C9A C1I 1.526(5) .
C1I C2I 1.3900 .
C1I C6I 1.3900 .
C2I C3I 1.3900 .
C3I C4I 1.3900 .
C4I C5I 1.3900 .
C5I C6I 1.3900 .
C1C C2C 1.3900 .
C1C C6C 1.3900 .
C2C C3C 1.3900 .
C3C C4C 1.3900 .
C4C C5C 1.3900 .
C5C C6C 1.3900 .
C1D C2D 1.3900 .
C1D C6D 1.3900 .
C2D C3D 1.3900 .
C3D C4D 1.3900 .
C4D C5D 1.3900 .
C5D C6D 1.3900 .
C1E C2E 1.3900 .
C1E C6E 1.3900 .
C2E C3E 1.3900 .
C3E C4E 1.3900 .
C4E C5E 1.3900 .
C5E C6E 1.3900 .
C1F C2F 1.3900 .
C1F C6F 1.3900 .
C2F C3F 1.3900 .
C3F C4F 1.3900 .
C4F C5F 1.3900 .
C5F C6F 1.3900 .
C1B C6B 1.374(6) .
C1B C2B 1.385(6) .
C2B C3B 1.393(6) .
C3B C4B 1.393(6) .
C4B C5B 1.386(6) .
C4B C7B 1.518(6) 3_654
C5B C6B 1.370(6) .
C7B C4B 1.518(6) 3_654
C7B C8B 1.528(6) .
C8B C9B 1.536(6) .
C9B C1J 1.496(5) .
C1J C2J 1.3900 .
C1J C6J 1.3900 .
C2J C3J 1.3900 .
C3J C4J 1.3900 .
C4J C5J 1.3900 .
C5J C6J 1.3900 .
C1G C2G 1.3900 .
C1G C6G 1.3900 .
C1G C7G 1.497(6) .
C2G C3G 1.3900 .
C3G C4G 1.3900 .
C4G C5G 1.3900 .
C5G C6G 1.3900 .
C7HA C1HA 1.479(9) .
C1HA C6HA 1.375(9) .
C1HA C2HA 1.387(9) .
C2HA C3HA 1.414(7) .
C3HA C4HA 1.379(9) .
C4HA C5HA 1.371(10) .
C5HA C6HA 1.447(10) .
C7HB C1HB 1.479(15) .
C1HB C6HB 1.390(13) .
C4HB C5HB 1.391(14) .
C5HB C6HB 1.465(14) .
C10 Cl11 1.723(7) .
C10 Cl10 1.725(7) .
C20 Cl20 1.793(7) .
C20 Cl20 1.793(7) 3_655
C30 Cl30 1.761(8) .
C30 Cl30 1.761(8) 3_655
C40A Cl40 1.644(15) .
C40A Cl41 1.737(12) .
Cl40 Cl40 1.57(2) 5_645
